data_2016739
loop_
_publ_author_name
'Ma, De-Yun'
'Deng, Guo-Hua'

_publ_section_title
;
 A novel one-dimensional zinc coordination polymer containing
 4-methylbenzoate and 4,4-bipyridine
;
_journal_coeditor_code SQ3142
_journal_issue 8
_journal_name_full 'Acta Crystallographica Section C'
_journal_page_first m271
_journal_page_last m273
_journal_paper_doi 10.1107/S0108270108018441
_journal_volume 64
_journal_year 2008
_chemical_formula_iupac '[Zn2 (C8 H7 O2)4 (C10 H8 N2)]'
_chemical_formula_moiety 'C42 H36 N2 O8 Zn2'
_chemical_formula_sum 'C42 H36 N2 O8 Zn2'
_chemical_formula_weight 827.47
_chemical_name_systematic
;
catena-Poly[[tris(\m-4-methylbenzoato)-\k^2^O:O;\k^4^O:O'-(4-methylbenzoato-
\k^2^O,<i>O</i>')dizinc(II)]-\m-4,4'-bipyridine-\k-N:N']
;
_space_group_IT_number 14
_symmetry_cell_setting monoclinic
_symmetry_space_group_name_Hall '-P 2ybc'
_symmetry_space_group_name_H-M 'P 1 21/c 1'
_atom_sites_solution_hydrogens geom
_atom_sites_solution_primary direct
_atom_sites_solution_secondary difmap
_audit_creation_method SHELXL-97
_cell_angle_alpha 90.00
_cell_angle_beta 95.997(2)
_cell_angle_gamma 90.00
_cell_formula_units_Z 4
_cell_length_a 12.3661(3)
_cell_length_b 22.0755(6)
_cell_length_c 14.2238(4)
_cell_measurement_reflns_used 3600
_cell_measurement_temperature 296(2)
_cell_measurement_theta_max 28
_cell_measurement_theta_min 1.36
_cell_volume 3861.67(18)
_computing_cell_refinement 'SAINT (Bruker, 2004)'
_computing_data_collection 'APEX2 (Bruker, 2004)'
_computing_data_reduction 'SAINT (Bruker, 2004)'
_computing_molecular_graphics 'XP in SHELXTL (Sheldrick, 2008)'
_computing_publication_material 'SHELXTL (Sheldrick, 2008)'
_computing_structure_refinement 'SHELXL97 (Sheldrick, 2008)'
_computing_structure_solution 'SHELXS97 (Sheldrick, 2008)'
_diffrn_ambient_temperature 296(2)
_diffrn_measured_fraction_theta_full 0.999
_diffrn_measured_fraction_theta_max 0.999
_diffrn_measurement_device_type 'Bruker APEXII area-detector'
_diffrn_measurement_method '\f and \w'
_diffrn_radiation_monochromator graphite
_diffrn_radiation_source 'fine-focus sealed tube'
_diffrn_radiation_type MoK\a
_diffrn_radiation_wavelength 0.71073
_diffrn_reflns_av_R_equivalents 0.0744
_diffrn_reflns_av_sigmaI/netI 0.0769
_diffrn_reflns_limit_h_max 14
_diffrn_reflns_limit_h_min -14
_diffrn_reflns_limit_k_max 26
_diffrn_reflns_limit_k_min -26
_diffrn_reflns_limit_l_max 17
_diffrn_reflns_limit_l_min -16
_diffrn_reflns_number 30933
_diffrn_reflns_theta_full 25.20
_diffrn_reflns_theta_max 25.20
_diffrn_reflns_theta_min 1.66
_diffrn_standards_number 0
_exptl_absorpt_coefficient_mu 1.297
_exptl_absorpt_correction_T_max 0.7814
_exptl_absorpt_correction_T_min 0.6969
_exptl_absorpt_correction_type multi-scan
_exptl_absorpt_process_details '(SADABS; Sheldrick, 1996)'
_exptl_crystal_colour colorless
_exptl_crystal_density_diffrn 1.423
_exptl_crystal_density_method 'not measured'
_exptl_crystal_description block
_exptl_crystal_F_000 1704
_exptl_crystal_size_max 0.30
_exptl_crystal_size_mid 0.26
_exptl_crystal_size_min 0.20
_refine_diff_density_max 0.252
_refine_diff_density_min -0.402
_refine_ls_extinction_method none
_refine_ls_goodness_of_fit_ref 1.077
_refine_ls_hydrogen_treatment constr
_refine_ls_matrix_type full
_refine_ls_number_parameters 491
_refine_ls_number_reflns 6946
_refine_ls_number_restraints 0
_refine_ls_restrained_S_all 1.077
_refine_ls_R_factor_all 0.0902
_refine_ls_R_factor_gt 0.0463
_refine_ls_shift/su_max 0.001
_refine_ls_shift/su_mean 0.000
_refine_ls_structure_factor_coef Fsqd
_refine_ls_weighting_details 'calc w=1/[\s^2^(Fo^2^)+(0.0357P)^2^] where P=(Fo^2^+2Fc^2^)/3'
_refine_ls_weighting_scheme calc
_refine_ls_wR_factor_gt 0.0961
_refine_ls_wR_factor_ref 0.1141
_reflns_number_gt 4275
_reflns_number_total 6946
_reflns_threshold_expression I>2\s(I)
_cod_data_source_file sq3142.cif
_cod_data_source_block I
_cod_original_sg_symbol_H-M P21/c
_cod_database_code 2016739
_cod_database_fobs_code 2016739

loop_
_symmetry_equiv_pos_as_xyz
'x, y, z'
'-x, y+1/2, -z+1/2'
'-x, -y, -z'
'x, -y-1/2, z-1/2'

loop_
_atom_site_type_symbol
_atom_site_label
_atom_site_fract_x
_atom_site_fract_y
_atom_site_fract_z
_atom_site_U_iso_or_equiv
_atom_site_adp_type
_atom_site_calc_flag
_atom_site_refinement_flags
_atom_site_occupancy
C C1 0.5188(3) 0.16030(17) 1.1211(3) 0.0456(9) Uani d . 1
H H1 0.5547 0.1904 1.0907 0.055 Uiso calc R 1
C C2 0.5201(3) 0.16303(16) 1.2173(3) 0.0456(9) Uani d . 1
H H2 0.5567 0.1944 1.2506 0.055 Uiso calc R 1
C C3 0.4670(3) 0.11904(15) 1.2656(2) 0.0362(9) Uani d . 1
C C4 0.4149(3) 0.07329(16) 1.2101(3) 0.0431(9) Uani d . 1
H H4 0.3788 0.0425 1.2388 0.052 Uiso calc R 1
C C5 0.4164(3) 0.07323(16) 1.1141(3) 0.0444(9) Uani d . 1
H H5 0.3804 0.0423 1.0791 0.053 Uiso calc R 1
C C6 0.4694(3) 0.11998(15) 1.3693(3) 0.0371(9) Uani d . 1
C C7 0.5125(3) 0.16835(17) 1.4227(3) 0.0533(10) Uani d . 1
H H7 0.5382 0.2022 1.3931 0.064 Uiso calc R 1
C C8 0.5171(3) 0.16610(17) 1.5200(3) 0.0587(11) Uani d . 1
H H8 0.5457 0.1994 1.5540 0.070 Uiso calc R 1
C C9 0.4400(3) 0.07367(18) 1.5167(3) 0.0515(10) Uani d . 1
H H9 0.4139 0.0406 1.5481 0.062 Uiso calc R 1
C C10 0.4312(3) 0.07215(16) 1.4188(3) 0.0492(10) Uani d . 1
H H10 0.3995 0.0389 1.3865 0.059 Uiso calc R 1
C C11 0.6750(3) 0.14395(19) 0.9131(3) 0.0480(10) Uani d . 1
C C12 0.7931(3) 0.13249(17) 0.9095(3) 0.0433(9) Uani d . 1
C C13 0.8675(3) 0.17885(17) 0.9283(3) 0.0556(11) Uani d . 1
H H13 0.8439 0.2167 0.9462 0.067 Uiso calc R 1
C C14 0.9761(3) 0.1693(2) 0.9206(3) 0.0690(13) Uani d . 1
H H14 1.0244 0.2015 0.9309 0.083 Uiso calc R 1
C C15 1.0152(3) 0.1135(2) 0.8982(3) 0.0656(13) Uani d . 1
C C16 0.9414(3) 0.06684(19) 0.8841(3) 0.0691(13) Uani d . 1
H H16 0.9659 0.0282 0.8715 0.083 Uiso calc R 1
C C17 0.8316(3) 0.07638(18) 0.8882(3) 0.0586(11) Uani d . 1
H H17 0.7832 0.0444 0.8763 0.070 Uiso calc R 1
C C18 1.1340(3) 0.1035(2) 0.8850(4) 0.1043(19) Uani d . 1
H H18A 1.1743 0.1398 0.9013 0.156 Uiso calc R 1
H H18B 1.1405 0.0934 0.8202 0.156 Uiso calc R 1
H H18C 1.1623 0.0709 0.9250 0.156 Uiso calc R 1
C C19 0.3767(3) 0.20266(16) 0.7983(3) 0.0437(9) Uani d . 1
C C20 0.2977(3) 0.25141(16) 0.7656(3) 0.0447(9) Uani d . 1
C C21 0.2443(3) 0.28415(17) 0.8291(3) 0.0603(11) Uani d . 1
H H21 0.2529 0.2739 0.8929 0.072 Uiso calc R 1
C C22 0.1780(3) 0.3322(2) 0.7983(4) 0.0765(14) Uani d . 1
H H22 0.1430 0.3541 0.8420 0.092 Uiso calc R 1
C C23 0.1627(3) 0.3482(2) 0.7044(4) 0.0739(14) Uani d . 1
C C24 0.2135(3) 0.31359(19) 0.6403(3) 0.0685(13) Uani d . 1
H H24 0.2019 0.3224 0.5762 0.082 Uiso calc R 1
C C25 0.2813(3) 0.26608(17) 0.6708(3) 0.0545(10) Uani d . 1
H H25 0.3160 0.2439 0.6272 0.065 Uiso calc R 1
C C26 0.0961(4) 0.4035(2) 0.6708(4) 0.114(2) Uani d . 1
H H26A 0.0643 0.4211 0.7232 0.171 Uiso calc R 1
H H26B 0.0396 0.3916 0.6230 0.171 Uiso calc R 1
H H26C 0.1425 0.4327 0.6451 0.171 Uiso calc R 1
C C27 0.3784(3) 0.02390(16) 0.8020(3) 0.0422(9) Uani d . 1
C C28 0.3076(3) -0.02960(15) 0.7796(3) 0.0427(9) Uani d . 1
C C29 0.2654(3) -0.06246(17) 0.8503(3) 0.0540(10) Uani d . 1
H H29 0.2787 -0.0496 0.9127 0.065 Uiso calc R 1
C C30 0.2047(3) -0.11336(18) 0.8299(3) 0.0642(12) Uani d . 1
H H30 0.1780 -0.1346 0.8789 0.077 Uiso calc R 1
C C31 0.1822(3) -0.13391(18) 0.7390(4) 0.0637(12) Uani d . 1
C C32 0.2227(3) -0.10052(19) 0.6673(3) 0.0655(12) Uani d . 1
H H32 0.2080 -0.1131 0.6048 0.079 Uiso calc R 1
C C33 0.2837(3) -0.04951(17) 0.6873(3) 0.0532(10) Uani d . 1
H H33 0.3095 -0.0278 0.6383 0.064 Uiso calc R 1
C C34 0.1202(4) -0.19240(19) 0.7165(4) 0.1032(18) Uani d . 1
H H34A 0.1707 -0.2250 0.7118 0.155 Uiso calc R 1
H H34B 0.0753 -0.1881 0.6576 0.155 Uiso calc R 1
H H34C 0.0752 -0.2010 0.7660 0.155 Uiso calc R 1
C C35 0.7217(3) 0.1042(2) 0.6754(3) 0.0507(10) Uani d . 1
C C36 0.8346(3) 0.10411(18) 0.6456(3) 0.0548(11) Uani d . 1
C C37 0.8885(3) 0.1575(2) 0.6357(3) 0.0813(15) Uani d . 1
H H37 0.8542 0.1941 0.6458 0.098 Uiso calc R 1
C C38 0.9939(4) 0.1574(2) 0.6108(4) 0.1052(19) Uani d . 1
H H38 1.0286 0.1942 0.6030 0.126 Uiso calc R 1
C C39 1.0480(4) 0.1049(3) 0.5972(4) 0.0849(16) Uani d . 1
C C40 0.9932(4) 0.0517(2) 0.6073(4) 0.0932(16) Uani d . 1
H H40 1.0278 0.0151 0.5980 0.112 Uiso calc R 1
C C41 0.8871(3) 0.0511(2) 0.6309(3) 0.0752(13) Uani d . 1
H H41 0.8516 0.0144 0.6368 0.090 Uiso calc R 1
C C42 1.1664(4) 0.1054(2) 0.5742(4) 0.125(2) Uani d . 1
H H42A 1.1828 0.1442 0.5485 0.187 Uiso calc R 1
H H42B 1.1765 0.0743 0.5288 0.187 Uiso calc R 1
H H42C 1.2139 0.0981 0.6309 0.187 Uiso calc R 1
N N1 0.4679(2) 0.11609(13) 1.0683(2) 0.0410(7) Uani d . 1
N N2 0.4833(2) 0.11935(13) 1.5685(2) 0.0462(8) Uani d . 1
O O1 0.60770(19) 0.10158(11) 0.87928(18) 0.0526(7) Uani d . 1
O O2 0.6418(2) 0.19093(12) 0.94713(19) 0.0632(8) Uani d . 1
O O3 0.4408(2) 0.18473(11) 0.74200(18) 0.0548(7) Uani d . 1
O O4 0.37398(18) 0.18349(11) 0.88151(18) 0.0505(7) Uani d . 1
O O5 0.38816(17) 0.04283(10) 0.88602(17) 0.0476(6) Uani d . 1
O O6 0.42509(18) 0.04670(10) 0.73573(17) 0.0509(7) Uani d . 1
O O7 0.67889(19) 0.15390(12) 0.69576(17) 0.0533(7) Uani d . 1
O O8 0.67044(19) 0.05532(12) 0.67936(17) 0.0576(7) Uani d . 1
Zn Zn1 0.46827(3) 0.116784(17) 0.92731(3) 0.04154(15) Uani d . 1
Zn Zn2 0.53210(3) 0.112299(18) 0.71601(3) 0.04317(15) Uani d . 1

loop_
_atom_site_aniso_label
_atom_site_aniso_U_11
_atom_site_aniso_U_22
_atom_site_aniso_U_33
_atom_site_aniso_U_12
_atom_site_aniso_U_13
_atom_site_aniso_U_23
C1 0.053(2) 0.047(2) 0.037(3) 0.0022(19) 0.0111(19) 0.004(2)
C2 0.052(2) 0.039(2) 0.046(3) 0.0023(18) 0.0092(19) -0.002(2)
C3 0.039(2) 0.037(2) 0.032(2) 0.0053(16) 0.0026(17) 0.0010(18)
C4 0.047(2) 0.049(2) 0.034(2) -0.0024(18) 0.0067(18) 0.009(2)
C5 0.048(2) 0.051(2) 0.035(2) -0.0015(19) 0.0085(18) 0.000(2)
C6 0.043(2) 0.040(2) 0.028(2) 0.0051(17) 0.0040(17) -0.0005(18)
C7 0.083(3) 0.044(2) 0.033(3) -0.004(2) 0.001(2) 0.004(2)
C8 0.089(3) 0.045(2) 0.040(3) -0.002(2) -0.004(2) 0.002(2)
C9 0.057(3) 0.062(3) 0.037(3) -0.011(2) 0.014(2) 0.004(2)
C10 0.060(2) 0.051(2) 0.037(3) -0.011(2) 0.0050(19) -0.004(2)
C11 0.051(3) 0.064(3) 0.031(2) -0.003(2) 0.0078(19) 0.005(2)
C12 0.041(2) 0.052(2) 0.036(2) -0.0014(18) 0.0014(18) 0.0038(19)
C13 0.049(3) 0.058(3) 0.061(3) 0.000(2) 0.009(2) -0.005(2)
C14 0.044(3) 0.070(3) 0.093(4) -0.014(2) 0.004(2) -0.008(3)
C15 0.042(3) 0.082(3) 0.073(3) -0.002(2) 0.004(2) -0.012(3)
C16 0.051(3) 0.066(3) 0.090(4) 0.006(2) 0.006(2) -0.018(3)
C17 0.047(3) 0.056(3) 0.072(3) -0.011(2) 0.007(2) -0.012(2)
C18 0.047(3) 0.126(4) 0.140(5) 0.000(3) 0.011(3) -0.037(4)
C19 0.040(2) 0.043(2) 0.049(3) -0.0039(18) 0.004(2) 0.003(2)
C20 0.039(2) 0.045(2) 0.050(3) -0.0041(18) 0.0018(19) 0.003(2)
C21 0.051(3) 0.066(3) 0.065(3) 0.015(2) 0.012(2) 0.005(2)
C22 0.066(3) 0.078(3) 0.086(4) 0.022(3) 0.011(3) -0.003(3)
C23 0.053(3) 0.056(3) 0.109(5) 0.005(2) -0.004(3) 0.011(3)
C24 0.064(3) 0.065(3) 0.073(3) -0.002(2) -0.011(3) 0.020(3)
C25 0.051(3) 0.052(3) 0.059(3) 0.000(2) -0.002(2) 0.005(2)
C26 0.090(4) 0.078(3) 0.170(6) 0.033(3) -0.003(4) 0.035(4)
C27 0.035(2) 0.043(2) 0.049(3) 0.0046(17) 0.003(2) 0.005(2)
C28 0.039(2) 0.046(2) 0.043(3) 0.0021(17) 0.0050(18) -0.001(2)
C29 0.056(3) 0.058(3) 0.049(3) -0.012(2) 0.008(2) 0.002(2)
C30 0.068(3) 0.066(3) 0.060(3) -0.018(2) 0.016(2) 0.008(3)
C31 0.062(3) 0.054(3) 0.074(4) -0.013(2) 0.004(3) -0.008(3)
C32 0.066(3) 0.076(3) 0.052(3) -0.009(2) -0.001(2) -0.017(3)
C33 0.053(3) 0.058(3) 0.048(3) -0.006(2) 0.006(2) 0.000(2)
C34 0.109(4) 0.072(3) 0.128(5) -0.037(3) 0.010(3) -0.022(3)
C35 0.048(3) 0.068(3) 0.036(3) -0.007(2) 0.0054(19) 0.002(2)
C36 0.050(3) 0.064(3) 0.052(3) -0.007(2) 0.014(2) -0.006(2)
C37 0.062(3) 0.068(3) 0.120(4) -0.007(2) 0.036(3) -0.008(3)
C38 0.073(4) 0.091(4) 0.159(6) -0.025(3) 0.047(4) -0.004(4)
C39 0.054(3) 0.117(4) 0.087(4) 0.006(3) 0.023(3) 0.007(4)
C40 0.069(3) 0.094(4) 0.122(5) 0.018(3) 0.039(3) -0.008(4)
C41 0.071(3) 0.066(3) 0.092(4) 0.000(2) 0.027(3) -0.006(3)
C42 0.061(3) 0.171(6) 0.150(6) 0.001(3) 0.049(3) 0.005(4)
N1 0.0422(18) 0.0465(18) 0.0346(19) 0.0050(15) 0.0057(14) 0.0014(16)
N2 0.057(2) 0.049(2) 0.034(2) 0.0011(16) 0.0100(15) -0.0011(17)
O1 0.0412(15) 0.0707(18) 0.0472(17) -0.0065(13) 0.0105(12) -0.0058(14)
O2 0.0589(18) 0.0706(19) 0.062(2) 0.0067(15) 0.0151(14) -0.0105(16)
O3 0.0608(17) 0.0567(16) 0.0492(18) 0.0142(13) 0.0165(14) 0.0023(14)
O4 0.0496(16) 0.0565(16) 0.0462(18) 0.0099(12) 0.0092(13) 0.0103(14)
O5 0.0499(16) 0.0545(16) 0.0400(17) -0.0037(12) 0.0119(12) -0.0025(14)
O6 0.0547(16) 0.0554(16) 0.0430(17) -0.0135(13) 0.0065(13) 0.0052(13)
O7 0.0542(16) 0.0624(17) 0.0448(17) -0.0011(14) 0.0123(13) -0.0046(15)
O8 0.0560(17) 0.0604(17) 0.0577(19) -0.0109(14) 0.0120(14) 0.0016(15)
Zn1 0.0441(3) 0.0487(3) 0.0327(3) 0.0023(2) 0.0084(2) 0.0017(2)
Zn2 0.0467(3) 0.0480(3) 0.0364(3) -0.0015(2) 0.0119(2) -0.0001(2)

loop_
_atom_type_symbol
_atom_type_description
_atom_type_scat_dispersion_real
_atom_type_scat_dispersion_imag
_atom_type_scat_source
C C 0.0033 0.0016 'International Tables Vol C Tables 4.2.6.8 and 6.1.1.4'
H H 0.0000 0.0000 'International Tables Vol C Tables 4.2.6.8 and 6.1.1.4'
N N 0.0061 0.0033 'International Tables Vol C Tables 4.2.6.8 and 6.1.1.4'
O O 0.0106 0.0060 'International Tables Vol C Tables 4.2.6.8 and 6.1.1.4'
Zn Zn 0.2839 1.4301 'International Tables Vol C Tables 4.2.6.8 and 6.1.1.4'

loop_
_geom_angle_atom_site_label_1
_geom_angle_atom_site_label_2
_geom_angle_atom_site_label_3
_geom_angle_site_symmetry_1
_geom_angle_site_symmetry_3
_geom_angle
_geom_angle_publ_flag
N1 C1 C2 . . 123.1(3) ?
N1 C1 H1 . . 118.5 ?
C2 C1 H1 . . 118.5 ?
C1 C2 C3 . . 120.4(4) ?
C1 C2 H2 . . 119.8 ?
C3 C2 H2 . . 119.8 ?
C2 C3 C4 . . 116.0(3) ?
C2 C3 C6 . . 121.5(3) ?
C4 C3 C6 . . 122.4(3) ?
C5 C4 C3 . . 120.7(3) ?
C5 C4 H4 . . 119.6 ?
C3 C4 H4 . . 119.6 ?
N1 C5 C4 . . 122.6(3) ?
N1 C5 H5 . . 118.7 ?
C4 C5 H5 . . 118.7 ?
C10 C6 C7 . . 116.3(3) ?
C10 C6 C3 . . 121.9(3) ?
C7 C6 C3 . . 121.8(3) ?
C8 C7 C6 . . 119.7(4) ?
C8 C7 H7 . . 120.2 ?
C6 C7 H7 . . 120.2 ?
N2 C8 C7 . . 124.3(4) ?
N2 C8 H8 . . 117.8 ?
C7 C8 H8 . . 117.8 ?
N2 C9 C10 . . 124.1(3) ?
N2 C9 H9 . . 118.0 ?
C10 C9 H9 . . 118.0 ?
C6 C10 C9 . . 119.9(3) ?
C6 C10 H10 . . 120.0 ?
C9 C10 H10 . . 120.0 ?
O2 C11 O1 . . 121.3(3) ?
O2 C11 C12 . . 121.7(4) ?
O1 C11 C12 . . 117.0(4) ?
C17 C12 C13 . . 118.1(3) ?
C17 C12 C11 . . 121.7(3) ?
C13 C12 C11 . . 120.2(3) ?
C14 C13 C12 . . 120.5(4) ?
C14 C13 H13 . . 119.8 ?
C12 C13 H13 . . 119.8 ?
C15 C14 C13 . . 121.8(4) ?
C15 C14 H14 . . 119.1 ?
C13 C14 H14 . . 119.1 ?
C14 C15 C16 . . 117.4(4) ?
C14 C15 C18 . . 121.9(4) ?
C16 C15 C18 . . 120.6(4) ?
C15 C16 C17 . . 121.3(4) ?
C15 C16 H16 . . 119.4 ?
C17 C16 H16 . . 119.4 ?
C12 C17 C16 . . 120.8(4) ?
C12 C17 H17 . . 119.6 ?
C16 C17 H17 . . 119.6 ?
C15 C18 H18A . . 109.5 ?
C15 C18 H18B . . 109.5 ?
H18A C18 H18B . . 109.5 ?
C15 C18 H18C . . 109.5 ?
H18A C18 H18C . . 109.5 ?
H18B C18 H18C . . 109.5 ?
O3 C19 O4 . . 125.2(4) ?
O3 C19 C20 . . 117.9(4) ?
O4 C19 C20 . . 116.9(3) ?
C21 C20 C25 . . 119.0(4) ?
C21 C20 C19 . . 121.1(4) ?
C25 C20 C19 . . 119.8(4) ?
C20 C21 C22 . . 120.2(4) ?
C20 C21 H21 . . 119.9 ?
C22 C21 H21 . . 119.9 ?
C23 C22 C21 . . 121.5(4) ?
C23 C22 H22 . . 119.3 ?
C21 C22 H22 . . 119.3 ?
C22 C23 C24 . . 117.9(4) ?
C22 C23 C26 . . 121.8(5) ?
C24 C23 C26 . . 120.2(5) ?
C25 C24 C23 . . 120.8(4) ?
C25 C24 H24 . . 119.6 ?
C23 C24 H24 . . 119.6 ?
C20 C25 C24 . . 120.4(4) ?
C20 C25 H25 . . 119.8 ?
C24 C25 H25 . . 119.8 ?
C23 C26 H26A . . 109.5 ?
C23 C26 H26B . . 109.5 ?
H26A C26 H26B . . 109.5 ?
C23 C26 H26C . . 109.5 ?
H26A C26 H26C . . 109.5 ?
H26B C26 H26C . . 109.5 ?
O5 C27 O6 . . 124.8(3) ?
O5 C27 C28 . . 117.6(3) ?
O6 C27 C28 . . 117.6(4) ?
C29 C28 C33 . . 117.5(4) ?
C29 C28 C27 . . 121.3(4) ?
C33 C28 C27 . . 121.2(4) ?
C30 C29 C28 . . 121.1(4) ?
C30 C29 H29 . . 119.4 ?
C28 C29 H29 . . 119.4 ?
C29 C30 C31 . . 121.7(4) ?
C29 C30 H30 . . 119.1 ?
C31 C30 H30 . . 119.1 ?
C30 C31 C32 . . 117.5(4) ?
C30 C31 C34 . . 121.9(4) ?
C32 C31 C34 . . 120.5(4) ?
C33 C32 C31 . . 121.0(4) ?
C33 C32 H32 . . 119.5 ?
C31 C32 H32 . . 119.5 ?
C32 C33 C28 . . 121.1(4) ?
C32 C33 H33 . . 119.4 ?
C28 C33 H33 . . 119.4 ?
C31 C34 H34A . . 109.5 ?
C31 C34 H34B . . 109.5 ?
H34A C34 H34B . . 109.5 ?
C31 C34 H34C . . 109.5 ?
H34A C34 H34C . . 109.5 ?
H34B C34 H34C . . 109.5 ?
O8 C35 O7 . . 120.6(3) ?
O8 C35 C36 . . 120.1(4) ?
O7 C35 C36 . . 119.3(4) ?
C41 C36 C37 . . 118.5(4) ?
C41 C36 C35 . . 121.1(4) ?
C37 C36 C35 . . 120.4(4) ?
C36 C37 C38 . . 120.4(4) ?
C36 C37 H37 . . 119.8 ?
C38 C37 H37 . . 119.8 ?
C39 C38 C37 . . 121.7(4) ?
C39 C38 H38 . . 119.1 ?
C37 C38 H38 . . 119.1 ?
C38 C39 C40 . . 117.3(4) ?
C38 C39 C42 . . 121.1(5) ?
C40 C39 C42 . . 121.5(5) ?
C39 C40 C41 . . 121.5(4) ?
C39 C40 H40 . . 119.2 ?
C41 C40 H40 . . 119.2 ?
C36 C41 C40 . . 120.5(4) ?
C36 C41 H41 . . 119.7 ?
C40 C41 H41 . . 119.7 ?
C39 C42 H42A . . 109.5 ?
C39 C42 H42B . . 109.5 ?
H42A C42 H42B . . 109.5 ?
C39 C42 H42C . . 109.5 ?
H42A C42 H42C . . 109.5 ?
H42B C42 H42C . . 109.5 ?
C5 N1 C1 . . 117.2(3) ?
C5 N1 Zn1 . . 122.7(3) ?
C1 N1 Zn1 . . 120.1(2) ?
C9 N2 C8 . . 115.6(3) ?
C9 N2 Zn2 . 1_556 123.2(2) ?
C8 N2 Zn2 . 1_556 119.6(3) ?
C11 O1 Zn1 . . 107.5(2) ?
C11 O1 Zn2 . . 116.7(2) ?
Zn1 O1 Zn2 . . 92.99(10) ?
C19 O3 Zn2 . . 140.8(3) ?
C19 O4 Zn1 . . 119.6(2) ?
C27 O5 Zn1 . . 123.6(2) ?
C27 O6 Zn2 . . 139.0(2) ?
C35 O7 Zn2 . . 92.3(2) ?
C35 O8 Zn2 . . 85.9(2) ?
O4 Zn1 O1 . . 122.25(11) y
O4 Zn1 O5 . . 105.21(10) n
O1 Zn1 O5 . . 100.88(10) y
O4 Zn1 N1 . . 106.03(11) n
O1 Zn1 N1 . . 116.34(11) n
O5 Zn1 N1 . . 103.79(11) n
O6 Zn2 O3 . . 99.05(10) y
O6 Zn2 O7 . . 159.70(10) y
O3 Zn2 O7 . . 100.89(10) n
O6 Zn2 N2 . 1_554 93.87(11) y
O3 Zn2 N2 . 1_554 90.93(10) n
O7 Zn2 N2 . 1_554 89.59(11) y
O6 Zn2 O8 . . 99.17(9) n
O3 Zn2 O8 . . 161.78(10) y
O7 Zn2 O8 . . 60.97(10) n
N2 Zn2 O8 1_554 . 87.49(10) y
O6 Zn2 O1 . . 89.40(9) y
O3 Zn2 O1 . . 93.97(9) n
O7 Zn2 O1 . . 85.47(9) n
N2 Zn2 O1 1_554 . 173.62(9) y
O8 Zn2 O1 . . 86.58(9) n

loop_
_geom_bond_atom_site_label_1
_geom_bond_atom_site_label_2
_geom_bond_site_symmetry_2
_geom_bond_distance
_geom_bond_publ_flag
C1 N1 . 1.346(4) ?
C1 C2 . 1.368(5) ?
C1 H1 . 0.9300 ?
C2 C3 . 1.393(5) ?
C2 H2 . 0.9300 ?
C3 C4 . 1.397(4) ?
C3 C6 . 1.473(5) ?
C4 C5 . 1.367(4) ?
C4 H4 . 0.9300 ?
C5 N1 . 1.346(4) ?
C5 H5 . 0.9300 ?
C6 C10 . 1.380(4) ?
C6 C7 . 1.384(4) ?
C7 C8 . 1.381(5) ?
C7 H7 . 0.9300 ?
C8 N2 . 1.332(4) ?
C8 H8 . 0.9300 ?
C9 N2 . 1.328(4) ?
C9 C10 . 1.385(5) ?
C9 H9 . 0.9300 ?
C10 H10 . 0.9300 ?
C11 O2 . 1.233(4) ?
C11 O1 . 1.310(4) ?
C11 C12 . 1.488(5) ?
C12 C17 . 1.372(5) ?
C12 C13 . 1.384(5) ?
C13 C14 . 1.375(5) ?
C13 H13 . 0.9300 ?
C14 C15 . 1.373(5) ?
C14 H14 . 0.9300 ?
C15 C16 . 1.378(5) ?
C15 C18 . 1.516(5) ?
C16 C17 . 1.381(5) ?
C16 H16 . 0.9300 ?
C17 H17 . 0.9300 ?
C18 H18A . 0.9600 ?
C18 H18B . 0.9600 ?
C18 H18C . 0.9600 ?
C19 O3 . 1.248(4) ?
C19 O4 . 1.261(4) ?
C19 C20 . 1.495(5) ?
C20 C21 . 1.378(5) ?
C20 C25 . 1.381(5) ?
C21 C22 . 1.384(5) ?
C21 H21 . 0.9300 ?
C22 C23 . 1.375(6) ?
C22 H22 . 0.9300 ?
C23 C24 . 1.390(6) ?
C23 C26 . 1.521(6) ?
C24 C25 . 1.383(5) ?
C24 H24 . 0.9300 ?
C25 H25 . 0.9300 ?
C26 H26A . 0.9600 ?
C26 H26B . 0.9600 ?
C26 H26C . 0.9600 ?
C27 O5 . 1.260(4) ?
C27 O6 . 1.261(4) ?
C27 C28 . 1.485(5) ?
C28 C29 . 1.385(4) ?
C28 C33 . 1.386(5) ?
C29 C30 . 1.366(5) ?
C29 H29 . 0.9300 ?
C30 C31 . 1.371(6) ?
C30 H30 . 0.9300 ?
C31 C32 . 1.394(6) ?
C31 C34 . 1.519(5) ?
C32 C33 . 1.369(5) ?
C32 H32 . 0.9300 ?
C33 H33 . 0.9300 ?
C34 H34A . 0.9600 ?
C34 H34B . 0.9600 ?
C34 H34C . 0.9600 ?
C35 O8 . 1.255(4) ?
C35 O7 . 1.266(4) ?
C35 C36 . 1.500(5) ?
C36 C41 . 1.364(5) ?
C36 C37 . 1.369(5) ?
C37 C38 . 1.387(6) ?
C37 H37 . 0.9300 ?
C38 C39 . 1.364(6) ?
C38 H38 . 0.9300 ?
C39 C40 . 1.371(6) ?
C39 C42 . 1.532(6) ?
C40 C41 . 1.387(6) ?
C40 H40 . 0.9300 ?
C41 H41 . 0.9300 ?
C42 H42A . 0.9600 ?
C42 H42B . 0.9600 ?
C42 H42C . 0.9600 ?
Zn1 N1 . 2.007(3) y
Zn1 O1 . 1.949(2) y
Zn1 O2 . 2.690(2) y
Zn1 O4 . 1.948(2) y
Zn1 O5 . 1.967(2) y
Zn2 N2 1_554 2.128(3) y
Zn2 O1 . 2.423(3) y
Zn2 O3 . 2.014(2) y
Zn2 O6 . 2.001(2) y
Zn2 O7 . 2.081(2) y
Zn2 O8 . 2.229(2) y

loop_
_geom_hbond_atom_site_label_D
_geom_hbond_atom_site_label_H
_geom_hbond_atom_site_label_A
_geom_hbond_site_symmetry_A
_geom_hbond_distance_DH
_geom_hbond_distance_HA
_geom_hbond_distance_DA
_geom_hbond_angle_DHA
C10 H10 O8 3_657 0.93 2.40 3.328(5) 172.1
C4 H4 O8 3_657 0.93 2.56 3.462(4) 164.6
C1 H1 O2 . 0.93 2.41 3.111(5) 132.6
C18 H18A O4 1_655 0.96 2.69 3.458(5) 137.2
